data_7215078
loop_
_publ_author_name
'Keller, Michel'
'Hameau, Aur\'elien'
'Spataro, Gr\'egory'
'Ladeira, Sonia'
'Caminade, Anne-Marie'
'Majoral, Jean-Pierre'
'Ouali, Armelle'

_publ_section_title
;
 An efficient and recyclable dendritic catalyst able to dramatically
 decrease palladium leaching in Suzuki couplings
;
_journal_issue 10
_journal_name_full 'Green Chemistry'
_journal_page_first 2807
_journal_paper_doi 10.1039/c2gc35832h
_journal_volume 14
_journal_year 2012
_chemical_compound_source 'synthesis as described'
_chemical_formula_moiety 'C27 H28 N3 O2 P S'
_chemical_formula_sum 'C27 H28 N3 O2 P S'
_chemical_formula_weight 489.55
_chemical_name_systematic
;
?
;
_space_group_IT_number 14
_symmetry_cell_setting monoclinic
_symmetry_Int_Tables_number 14
_symmetry_space_group_name_Hall '-P 2ybc'
_symmetry_space_group_name_H-M 'P 1 21/c 1'
_atom_sites_solution_hydrogens geom
_atom_sites_solution_primary direct
_atom_sites_solution_secondary difmap
_cell_angle_alpha 90
_cell_angle_beta 101.967(2)
_cell_angle_gamma 90
_cell_formula_units_Z 4
_cell_length_a 9.7499(4)
_cell_length_b 30.5632(13)
_cell_length_c 8.5329(3)
_cell_measurement_reflns_used 7578
_cell_measurement_temperature 180
_cell_measurement_theta_max 28.13
_cell_measurement_theta_min 2.24
_cell_measurement_wavelength 0.71073
_cell_volume 2487.44(17)
_computing_cell_refinement 'Bruker SMART'
_computing_data_collection 'Bruker SMART'
_computing_data_reduction 'Bruker SAINT'
_computing_molecular_graphics 'Ortep-3 for Windows (Farrugia, 1997)'
_computing_publication_material 'WinGX publication routines (Farrugia, 1999)'
_computing_structure_refinement 'SHELXL-97 (Sheldrick, 2008)'
_computing_structure_solution 'SIR92 (Giacovazzo et al, 1993)'
_diffrn_ambient_temperature 180
_diffrn_measured_fraction_theta_full 0.997
_diffrn_measured_fraction_theta_max 0.997
_diffrn_measurement_device_type 'Bruker Kappa APEX II'
_diffrn_measurement_method \w-\f
_diffrn_radiation_monochromator graphite
_diffrn_radiation_source 'fine-focus sealed tube'
_diffrn_radiation_type MoK\a
_diffrn_radiation_wavelength 0.71073
_diffrn_reflns_av_R_equivalents 0.0421
_diffrn_reflns_av_unetI/netI 0.0404
_diffrn_reflns_limit_h_max 13
_diffrn_reflns_limit_h_min -12
_diffrn_reflns_limit_k_max 38
_diffrn_reflns_limit_k_min -41
_diffrn_reflns_limit_l_max 11
_diffrn_reflns_limit_l_min -11
_diffrn_reflns_number 33236
_diffrn_reflns_theta_full 28.8
_diffrn_reflns_theta_max 28.8
_diffrn_reflns_theta_min 1.33
_diffrn_standards_decay_% 0
_diffrn_standards_interval_count 0
_diffrn_standards_interval_time 0
_diffrn_standards_number 0
_exptl_absorpt_coefficient_mu 0.224
_exptl_absorpt_correction_T_max 0.989
_exptl_absorpt_correction_T_min 0.977
_exptl_absorpt_correction_type multi-scan
_exptl_absorpt_process_details
;
[c.f. r.h. blessing, acta cryst. (1995), a51, 33-38]
;
_exptl_crystal_colour colourless
_exptl_crystal_density_diffrn 1.307
_exptl_crystal_density_method 'not measured'
_exptl_crystal_description plate
_exptl_crystal_F_000 1032
_exptl_crystal_size_max 0.375
_exptl_crystal_size_mid 0.05
_exptl_crystal_size_min 0.05
_refine_diff_density_max 0.341
_refine_diff_density_min -0.231
_refine_diff_density_rms 0.051
_refine_ls_extinction_method none
_refine_ls_goodness_of_fit_ref 1.019
_refine_ls_hydrogen_treatment mixed
_refine_ls_matrix_type full
_refine_ls_number_parameters 313
_refine_ls_number_reflns 6476
_refine_ls_number_restraints 0
_refine_ls_restrained_S_all 1.019
_refine_ls_R_factor_all 0.0649
_refine_ls_R_factor_gt 0.0413
_refine_ls_shift/su_max 0.005
_refine_ls_shift/su_mean 0
_refine_ls_structure_factor_coef Fsqd
_refine_ls_weighting_details 'calc w=1/[\s^2^(Fo^2^)+(0.0464P)^2^+0.7676P] where P=(Fo^2^+2Fc^2^)/3'
_refine_ls_weighting_scheme calc
_refine_ls_wR_factor_gt 0.0927
_refine_ls_wR_factor_ref 0.1032
_reflns_number_gt 4844
_reflns_number_total 6476
_reflns_threshold_expression >2/sigma(I)
_cod_data_source_file c2gc35832h.txt
_cod_data_source_block 5-OH
_cod_original_sg_symbol_H-M 'P 21/c'
_cod_database_code 7215078

loop_
_symmetry_equiv_pos_as_xyz
'x, y, z'
'-x, y+1/2, -z+1/2'
'-x, -y, -z'
'x, -y-1/2, z-1/2'

loop_
_atom_site_label
_atom_site_type_symbol
_atom_site_fract_x
_atom_site_fract_y
_atom_site_fract_z
_atom_site_U_iso_or_equiv
_atom_site_adp_type
_atom_site_occupancy
_atom_site_symmetry_multiplicity
_atom_site_calc_flag
_atom_site_refinement_flags
S1 S 1.07085(4) 0.082245(13) 0.61314(5) 0.02593(11) Uani 1 1 d .
P1 P 0.75865(4) 0.074117(13) 0.65322(5) 0.02128(10) Uani 1 1 d .
O1 O 1.59152(14) 0.28877(4) 0.85616(19) 0.0440(4) Uani 1 1 d .
H1 H 1.628 0.2646 0.8877 0.066 Uiso 1 1 calc R
O2 O 0.73711(13) 0.21268(4) 0.90661(17) 0.0371(3) Uani 1 1 d .
N2 N 1.11206(14) 0.14423(4) 0.82592(16) 0.0232(3) Uani 1 1 d .
N3 N 1.30953(15) 0.12708(5) 0.71784(19) 0.0307(3) Uani 1 1 d .
N1 N 0.94806(15) 0.22449(4) 0.84164(17) 0.0254(3) Uani 1 1 d .
H100 H 1.022(2) 0.2123(6) 0.837(2) 0.031 Uiso 1 1 d .
C12 C 0.93198(16) 0.09695(5) 0.70343(19) 0.0216(3) Uani 1 1 d .
C9 C 0.85056(17) 0.19921(5) 0.88454(18) 0.0229(3) Uani 1 1 d .
C22 C 0.73472(16) 0.06967(5) 0.43505(19) 0.0225(3) Uani 1 1 d .
C8 C 0.93100(18) 0.27121(5) 0.8095(2) 0.0289(4) Uani 1 1 d .
H8A H 0.8325 0.2795 0.8076 0.035 Uiso 1 1 calc R
H8B H 0.9503 0.2774 0.7022 0.035 Uiso 1 1 calc R
C11 C 0.97572(16) 0.13005(5) 0.80975(18) 0.0210(3) Uani 1 1 d .
C13 C 1.17553(17) 0.12160(5) 0.72932(19) 0.0233(3) Uani 1 1 d .
C7 C 1.02774(19) 0.29920(5) 0.9337(2) 0.0317(4) Uani 1 1 d .
H7A H 0.997 0.3301 0.9202 0.038 Uiso 1 1 calc R
H7B H 1.0191 0.2897 1.0422 0.038 Uiso 1 1 calc R
C3 C 1.23108(19) 0.32398(6) 0.8169(2) 0.0319(4) Uani 1 1 d .
H3 H 1.1705 0.3452 0.7577 0.038 Uiso 1 1 calc R
C2 C 1.3682(2) 0.32131(6) 0.7975(2) 0.0349(4) Uani 1 1 d .
H2 H 1.4008 0.3407 0.7261 0.042 Uiso 1 1 calc R
C16 C 0.77639(17) 0.01729(5) 0.72232(18) 0.0227(3) Uani 1 1 d .
C5 C 1.2719(2) 0.26609(6) 1.0061(2) 0.0332(4) Uani 1 1 d .
H5 H 1.2398 0.247 1.0787 0.04 Uiso 1 1 calc R
C1 C 1.45787(18) 0.29033(5) 0.8822(2) 0.0305(4) Uani 1 1 d .
C23 C 0.70548(17) 0.10868(5) 0.3491(2) 0.0266(4) Uani 1 1 d .
H23 H 0.6997 0.1353 0.4048 0.032 Uiso 1 1 calc R
C10 C 0.88594(18) 0.15096(5) 0.91237(19) 0.0253(3) Uani 1 1 d .
H10A H 0.9338 0.1473 1.0258 0.03 Uiso 1 1 calc R
H10B H 0.7967 0.1345 0.8969 0.03 Uiso 1 1 calc R
C27 C 0.74150(18) 0.03092(6) 0.3516(2) 0.0286(4) Uani 1 1 d .
H27 H 0.7617 0.0042 0.4084 0.034 Uiso 1 1 calc R
C19 C 0.7790(2) -0.06632(6) 0.8558(2) 0.0325(4) Uani 1 1 d .
H19 H 0.7801 -0.0944 0.9037 0.039 Uiso 1 1 calc R
C14 C 1.3984(2) 0.15746(7) 0.8240(3) 0.0424(5) Uani 1 1 d .
H14A H 1.3423 0.1824 0.8461 0.064 Uiso 1 1 calc R
H14B H 1.4736 0.1678 0.7728 0.064 Uiso 1 1 calc R
H14C H 1.4394 0.1426 0.9247 0.064 Uiso 1 1 calc R
C25 C 0.6903(2) 0.07004(6) 0.1017(2) 0.0353(4) Uani 1 1 d .
H25 H 0.6745 0.0701 -0.012 0.042 Uiso 1 1 calc R
C4 C 1.17957(18) 0.29630(5) 0.9208(2) 0.0263(4) Uani 1 1 d .
C6 C 1.4098(2) 0.26299(6) 0.9885(2) 0.0337(4) Uani 1 1 d .
H6 H 1.4711 0.2422 1.0491 0.04 Uiso 1 1 calc R
C17 C 0.9011(2) -0.00312(6) 0.7891(3) 0.0429(5) Uani 1 1 d .
H17 H 0.9873 0.0114 0.79 0.051 Uiso 1 1 calc R
C18 C 0.9018(2) -0.04483(6) 0.8551(3) 0.0487(6) Uani 1 1 d .
H18 H 0.9886 -0.0585 0.9001 0.058 Uiso 1 1 calc R
C26 C 0.7189(2) 0.03120(6) 0.1855(2) 0.0349(4) Uani 1 1 d .
H26 H 0.7231 0.0046 0.1291 0.042 Uiso 1 1 calc R
C24 C 0.68488(18) 0.10882(6) 0.1837(2) 0.0319(4) Uani 1 1 d .
H24 H 0.667 0.1356 0.1264 0.038 Uiso 1 1 calc R
C21 C 0.65255(19) -0.00532(6) 0.7213(2) 0.0330(4) Uani 1 1 d .
H21 H 0.5655 0.008 0.6751 0.04 Uiso 1 1 calc R
C15 C 1.3721(2) 0.09865(7) 0.6165(3) 0.0418(5) Uani 1 1 d .
H15A H 1.3969 0.0707 0.671 0.063 Uiso 1 1 calc R
H15B H 1.4568 0.1125 0.5943 0.063 Uiso 1 1 calc R
H15C H 1.3051 0.0936 0.5155 0.063 Uiso 1 1 calc R
C20 C 0.6538(2) -0.04692(6) 0.7866(2) 0.0368(4) Uani 1 1 d .
H20 H 0.5681 -0.062 0.7835 0.044 Uiso 1 1 calc R

loop_
_atom_site_aniso_label
_atom_site_aniso_U_11
_atom_site_aniso_U_22
_atom_site_aniso_U_33
_atom_site_aniso_U_23
_atom_site_aniso_U_13
_atom_site_aniso_U_12
S1 0.0214(2) 0.0195(2) 0.0383(2) -0.00610(16) 0.00949(17) 0.00018(16)
P1 0.0185(2) 0.01662(19) 0.0288(2) 0.00025(15) 0.00511(16) 0.00018(15)
O1 0.0290(7) 0.0257(7) 0.0801(10) 0.0018(7) 0.0180(7) 0.0003(6)
O2 0.0281(7) 0.0280(7) 0.0603(8) -0.0018(6) 0.0208(6) 0.0011(5)
N2 0.0212(7) 0.0197(6) 0.0283(7) 0.0011(5) 0.0040(5) -0.0018(5)
N3 0.0183(7) 0.0265(8) 0.0472(9) -0.0022(6) 0.0064(6) -0.0015(6)
N1 0.0204(7) 0.0191(7) 0.0385(8) 0.0018(6) 0.0099(6) 0.0006(6)
C12 0.0191(8) 0.0177(7) 0.0292(8) 0.0002(6) 0.0075(6) 0.0012(6)
C9 0.0233(8) 0.0222(8) 0.0239(7) -0.0041(6) 0.0063(6) -0.0024(6)
C22 0.0161(7) 0.0221(8) 0.0294(8) 0.0009(6) 0.0051(6) -0.0002(6)
C8 0.0253(9) 0.0197(8) 0.0432(10) 0.0052(7) 0.0106(7) 0.0020(7)
C11 0.0225(8) 0.0161(7) 0.0249(7) 0.0027(6) 0.0061(6) 0.0004(6)
C13 0.0200(8) 0.0176(8) 0.0315(8) 0.0037(6) 0.0032(6) 0.0010(6)
C7 0.0356(10) 0.0198(8) 0.0444(10) -0.0045(7) 0.0190(8) -0.0012(7)
C3 0.0303(10) 0.0217(8) 0.0443(10) 0.0061(7) 0.0093(8) 0.0011(7)
C2 0.0343(10) 0.0241(9) 0.0494(11) 0.0072(8) 0.0157(8) -0.0027(8)
C16 0.0238(8) 0.0192(8) 0.0251(7) -0.0008(6) 0.0049(6) -0.0015(6)
C5 0.0386(11) 0.0264(9) 0.0353(9) 0.0032(7) 0.0092(8) -0.0034(8)
C1 0.0242(9) 0.0188(8) 0.0494(10) -0.0050(7) 0.0096(8) -0.0021(7)
C23 0.0227(8) 0.0209(8) 0.0360(9) 0.0024(6) 0.0056(7) -0.0002(7)
C10 0.0303(9) 0.0192(8) 0.0286(8) -0.0016(6) 0.0114(7) -0.0041(7)
C27 0.0285(9) 0.0229(8) 0.0349(9) 0.0004(7) 0.0077(7) 0.0030(7)
C19 0.0454(11) 0.0202(8) 0.0323(9) 0.0028(7) 0.0088(8) -0.0029(8)
C14 0.0264(10) 0.0460(12) 0.0518(12) -0.0001(9) 0.0008(9) -0.0120(9)
C25 0.0340(10) 0.0451(11) 0.0290(9) 0.0032(8) 0.0117(7) -0.0020(9)
C4 0.0297(9) 0.0173(8) 0.0331(8) -0.0057(6) 0.0092(7) -0.0044(7)
C6 0.0331(10) 0.0228(9) 0.0432(10) 0.0018(7) 0.0034(8) 0.0011(7)
C17 0.0255(10) 0.0304(10) 0.0688(14) 0.0167(9) 0.0005(9) -0.0033(8)
C18 0.0355(11) 0.0316(11) 0.0719(15) 0.0201(10) -0.0049(10) 0.0031(9)
C26 0.0375(11) 0.0324(10) 0.0377(10) -0.0088(8) 0.0142(8) 0.0003(8)
C24 0.0272(9) 0.0324(10) 0.0370(9) 0.0099(7) 0.0085(7) -0.0008(7)
C21 0.0225(9) 0.0238(9) 0.0527(11) 0.0046(8) 0.0080(8) -0.0003(7)
C15 0.0255(10) 0.0367(11) 0.0675(14) -0.0014(9) 0.0198(9) 0.0048(8)
C20 0.0318(10) 0.0251(9) 0.0563(12) 0.0017(8) 0.0159(9) -0.0064(8)

loop_
_atom_type_symbol
_atom_type_description
_atom_type_scat_dispersion_real
_atom_type_scat_dispersion_imag
_atom_type_scat_source
C C 0.0033 0.0016 'International Tables Vol C Tables 4.2.6.8 and 6.1.1.4'
H H 0 0 'International Tables Vol C Tables 4.2.6.8 and 6.1.1.4'
N N 0.0061 0.0033 'International Tables Vol C Tables 4.2.6.8 and 6.1.1.4'
O O 0.0106 0.006 'International Tables Vol C Tables 4.2.6.8 and 6.1.1.4'
P P 0.1023 0.0942 'International Tables Vol C Tables 4.2.6.8 and 6.1.1.4'
S S 0.1246 0.1234 'International Tables Vol C Tables 4.2.6.8 and 6.1.1.4'

loop_
_geom_angle_atom_site_label_1
_geom_angle_atom_site_label_2
_geom_angle_atom_site_label_3
_geom_angle
C13 S1 C12 89.29(8)
C12 P1 C16 105.69(7)
C12 P1 C22 100.74(7)
C16 P1 C22 103.91(7)
C1 O1 H1 109.5
C13 N2 C11 109.84(13)
C13 N3 C15 120.45(15)
C13 N3 C14 119.93(15)
C15 N3 C14 119.05(15)
C9 N1 C8 124.02(15)
C9 N1 H100 115.7(13)
C8 N1 H100 120.2(13)
C11 C12 S1 108.60(12)
C11 C12 P1 126.49(12)
S1 C12 P1 124.81(9)
O2 C9 N1 124.22(15)
O2 C9 C10 118.82(14)
N1 C9 C10 116.93(14)
C27 C22 C23 118.96(15)
C27 C22 P1 125.01(12)
C23 C22 P1 116.02(12)
N1 C8 C7 112.85(14)
N1 C8 H8A 109
C7 C8 H8A 109
N1 C8 H8B 109
C7 C8 H8B 109
H8A C8 H8B 107.8
C12 C11 N2 117.46(14)
C12 C11 C10 124.20(14)
N2 C11 C10 118.32(14)
N2 C13 N3 124.67(15)
N2 C13 S1 114.80(12)
N3 C13 S1 120.53(12)
C4 C7 C8 113.00(14)
C4 C7 H7A 109
C8 C7 H7A 109
C4 C7 H7B 109
C8 C7 H7B 109
H7A C7 H7B 107.8
C2 C3 C4 121.70(17)
C2 C3 H3 119.1
C4 C3 H3 119.1
C3 C2 C1 119.90(16)
C3 C2 H2 120
C1 C2 H2 120
C17 C16 C21 117.89(15)
C17 C16 P1 125.31(13)
C21 C16 P1 116.48(12)
C4 C5 C6 121.81(16)
C4 C5 H5 119.1
C6 C5 H5 119.1
O1 C1 C6 123.29(16)
O1 C1 C2 117.26(16)
C6 C1 C2 119.44(17)
C24 C23 C22 120.55(16)
C24 C23 H23 119.7
C22 C23 H23 119.7
C11 C10 C9 117.49(13)
C11 C10 H10A 107.9
C9 C10 H10A 107.9
C11 C10 H10B 107.9
C9 C10 H10B 107.9
H10A C10 H10B 107.2
C26 C27 C22 120.20(16)
C26 C27 H27 119.9
C22 C27 H27 119.9
C18 C19 C20 119.43(16)
C18 C19 H19 120.3
C20 C19 H19 120.3
N3 C14 H14A 109.5
N3 C14 H14B 109.5
H14A C14 H14B 109.5
N3 C14 H14C 109.5
H14A C14 H14C 109.5
H14B C14 H14C 109.5
C24 C25 C26 119.87(17)
C24 C25 H25 120.1
C26 C25 H25 120.1
C5 C4 C3 117.29(16)
C5 C4 C7 122.75(16)
C3 C4 C7 119.94(16)
C1 C6 C5 119.82(17)
C1 C6 H6 120.1
C5 C6 H6 120.1
C16 C17 C18 120.72(18)
C16 C17 H17 119.6
C18 C17 H17 119.6
C19 C18 C17 120.68(18)
C19 C18 H18 119.7
C17 C18 H18 119.7
C25 C26 C27 120.35(17)
C25 C26 H26 119.8
C27 C26 H26 119.8
C25 C24 C23 120.05(16)
C25 C24 H24 120
C23 C24 H24 120
C20 C21 C16 121.22(17)
C20 C21 H21 119.4
C16 C21 H21 119.4
N3 C15 H15A 109.5
N3 C15 H15B 109.5
H15A C15 H15B 109.5
N3 C15 H15C 109.5
H15A C15 H15C 109.5
H15B C15 H15C 109.5
C19 C20 C21 120.03(17)
C19 C20 H20 120
C21 C20 H20 120

loop_
_geom_bond_atom_site_label_1
_geom_bond_atom_site_label_2
_geom_bond_distance
S1 C13 1.7470(16)
S1 C12 1.7497(16)
P1 C12 1.7962(16)
P1 C16 1.8308(16)
P1 C22 1.8326(16)
O1 C1 1.368(2)
O1 H1 0.84
O2 C9 1.231(2)
N2 C13 1.324(2)
N2 C11 1.378(2)
N3 C13 1.341(2)
N3 C15 1.447(2)
N3 C14 1.452(2)
N1 C9 1.334(2)
N1 C8 1.457(2)
N1 H100 0.82(2)
C12 C11 1.367(2)
C9 C10 1.522(2)
C22 C27 1.391(2)
C22 C23 1.398(2)
C8 C7 1.527(2)
C8 H8A 0.99
C8 H8B 0.99
C11 C10 1.503(2)
C7 C4 1.509(2)
C7 H7A 0.99
C7 H7B 0.99
C3 C2 1.383(3)
C3 C4 1.393(2)
C3 H3 0.95
C2 C1 1.387(3)
C2 H2 0.95
C16 C17 1.380(2)
C16 C21 1.390(2)
C5 C4 1.386(2)
C5 C6 1.387(3)
C5 H5 0.95
C1 C6 1.384(3)
C23 C24 1.384(2)
C23 H23 0.95
C10 H10A 0.99
C10 H10B 0.99
C27 C26 1.389(2)
C27 H27 0.95
C19 C18 1.367(3)
C19 C20 1.376(3)
C19 H19 0.95
C14 H14A 0.98
C14 H14B 0.98
C14 H14C 0.98
C25 C24 1.383(3)
C25 C26 1.384(3)
C25 H25 0.95
C6 H6 0.95
C17 C18 1.393(3)
C17 H17 0.95
C18 H18 0.95
C26 H26 0.95
C24 H24 0.95
C21 C20 1.387(2)
C21 H21 0.95
C15 H15A 0.98
C15 H15B 0.98
C15 H15C 0.98
C20 H20 0.95
